data_7033181
loop_
_publ_author_name
'Santoro, Amedeo'
'Sambiagio, Carlo'
'McGowan, Patrick C.'
'Halcrow, Malcolm A.'

_publ_section_title
;
 Synthesis and coordination chemistry of 1,1,1-tris-(pyrid-2-yl)ethane.
;
_journal_issue 3
_journal_name_full 'Dalton transactions (Cambridge, England : 2003)'
_journal_page_first 1060
_journal_page_last 1069
_journal_paper_doi 10.1039/c4dt02824d
_journal_volume 44
_journal_year 2015
_chemical_formula_moiety '2[C35 H30.56 Cu2 I0.44 N16 O3.56], [Cu I3], 0.4[H2 O], 4[C3 H7 N O]'
_chemical_formula_sum 'C82 H89.92 Cu5 I3.88 N16 O11.52'
_chemical_formula_weight 2294.01
_chemical_name_systematic
; 
 Bis[iodo/hydroxo(carbonato)-bis-{1,1,1-tris(pyrid-2-yl)ethane}-
 dicopper(II)] triiodocuprate(I) tetrakis-dimethylformamide solvate 
 hydrate (2/0.4)
;
_space_group_IT_number 15
_symmetry_cell_setting monoclinic
_symmetry_space_group_name_Hall '-C 2yc'
_symmetry_space_group_name_H-M 'C 1 2/c 1'
_atom_sites_solution_hydrogens geom
_atom_sites_solution_primary direct
_atom_sites_solution_secondary difmap
_audit_creation_method SHELXL-97
_cell_angle_alpha 90.00
_cell_angle_beta 116.027(2)
_cell_angle_gamma 90.00
_cell_formula_units_Z 4
_cell_length_a 38.0784(10)
_cell_length_b 12.2951(3)
_cell_length_c 20.3333(5)
_cell_measurement_reflns_used 3794
_cell_measurement_temperature 100(2)
_cell_measurement_theta_max 73.0110
_cell_measurement_theta_min 4.3460
_cell_volume 8554.2(4)
_computing_cell_refinement 'CrysAlisPro, Agilent Technologies'
_computing_data_collection 'CrysAlisPro, Agilent Technologies'
_computing_data_reduction 'CrysAlisPro, Agilent Technologies'
_computing_molecular_graphics 'XSEED (Barbour, 2001)'
_computing_publication_material 'local program'
_computing_structure_refinement 'SHELXL-97 (Sheldrick, 1997)'
_computing_structure_solution 'SHELXS-97 (Sheldrick, 1990)'
_diffrn_ambient_temperature 100(2)
_diffrn_detector_area_resol_mean 5.3095
_diffrn_measured_fraction_theta_full 0.989
_diffrn_measured_fraction_theta_max 0.989
_diffrn_measurement_device_type 'SuperNova, Dual, Cu at zero, Atlas'
_diffrn_measurement_method '\w scans'
_diffrn_radiation_monochromator mirror
_diffrn_radiation_source 'SuperNova (Cu) X-ray Source'
_diffrn_radiation_type CuK\a
_diffrn_radiation_wavelength 1.54184
_diffrn_reflns_av_R_equivalents 0.0460
_diffrn_reflns_av_sigmaI/netI 0.0667
_diffrn_reflns_limit_h_max 43
_diffrn_reflns_limit_h_min -45
_diffrn_reflns_limit_k_max 14
_diffrn_reflns_limit_k_min -12
_diffrn_reflns_limit_l_max 22
_diffrn_reflns_limit_l_min -24
_diffrn_reflns_number 13120
_diffrn_reflns_theta_full 66.63
_diffrn_reflns_theta_max 66.63
_diffrn_reflns_theta_min 3.82
_diffrn_standards_decay_% 0
_diffrn_standards_interval_count 0
_diffrn_standards_interval_time 0
_diffrn_standards_number 0
_exptl_absorpt_coefficient_mu 12.932
_exptl_absorpt_correction_T_max 1.000
_exptl_absorpt_correction_T_min 0.738
_exptl_absorpt_correction_type multi-scan
_exptl_absorpt_process_details
; 
CrysAlisPro, Agilent Technologies,
Version 1.171.36.24 (release 03-12-2012 CrysAlis171 .NET)
Empirical absorption correction using spherical harmonics,
 implemented in SCALE3 ABSPACK scaling algorithm.
;
_exptl_crystal_colour green
_exptl_crystal_density_diffrn 1.781
_exptl_crystal_density_method 'not measured'
_exptl_crystal_description 'rectangular prism'
_exptl_crystal_F_000 4547
_exptl_crystal_size_max 0.22
_exptl_crystal_size_mid 0.14
_exptl_crystal_size_min 0.11
_refine_diff_density_max 0.892
_refine_diff_density_min -2.841
_refine_diff_density_rms 0.138
_refine_ls_extinction_method none
_refine_ls_goodness_of_fit_ref 1.018
_refine_ls_hydrogen_treatment constr
_refine_ls_matrix_type full
_refine_ls_number_parameters 543
_refine_ls_number_reflns 7472
_refine_ls_number_restraints 0
_refine_ls_restrained_S_all 1.018
_refine_ls_R_factor_all 0.0691
_refine_ls_R_factor_gt 0.0465
_refine_ls_shift/su_max 0.000
_refine_ls_shift/su_mean 0.000
_refine_ls_structure_factor_coef Fsqd
_refine_ls_weighting_details 'calc w=1/[\s^2^(Fo^2^)+(0.0440P)^2^+46.3041P] where P=(Fo^2^+2Fc^2^)/3'
_refine_ls_weighting_scheme calc
_refine_ls_wR_factor_gt 0.1016
_refine_ls_wR_factor_ref 0.1127
_reflns_number_gt 5689
_reflns_number_total 7472
_reflns_threshold_expression >2sigma(I)
_cod_data_source_file c4dt02824d3.cif
_cod_data_source_block as172g
_cod_depositor_comments 'Adding full bibliography for 7033173--7033183.cif.'
_cod_original_sg_symbol_H-M 'C 2/c'
_cod_database_code 7033181

loop_
_symmetry_equiv_pos_as_xyz
'x, y, z'
'-x, y, -z+1/2'
'x+1/2, y+1/2, z'
'-x+1/2, y+1/2, -z+1/2'
'-x, -y, -z'
'x, -y, z-1/2'
'-x+1/2, -y+1/2, -z'
'x+1/2, -y+1/2, z-1/2'

loop_
_atom_site_label
_atom_site_type_symbol
_atom_site_fract_x
_atom_site_fract_y
_atom_site_fract_z
_atom_site_U_iso_or_equiv
_atom_site_adp_type
_atom_site_occupancy
_atom_site_symmetry_multiplicity
_atom_site_calc_flag
_atom_site_refinement_flags
_atom_site_disorder_assembly
_atom_site_disorder_group
Cu1 Cu 0.70440(2) 0.44394(7) 0.37447(5) 0.01720(19) Uani 1 1 d . . .
I1 I 0.76021(4) 0.49417(10) 0.49449(8) 0.0332(3) Uiso 0.44 1 d P A 1
O1 O 0.7519(3) 0.4808(7) 0.4691(5) 0.019(2) Uiso 0.56 1 d P A 2
C1 C 0.56949(18) 0.3959(6) 0.2829(4) 0.0244(14) Uani 1 1 d . . .
H1A H 0.5641 0.3177 0.2788 0.037 Uiso 1 1 calc R . .
H1B H 0.5561 0.4298 0.2345 0.037 Uiso 1 1 calc R . .
H1C H 0.5601 0.4286 0.3162 0.037 Uiso 1 1 calc R . .
C2 C 0.61371(18) 0.4145(5) 0.3131(3) 0.0175(12) Uani 1 1 d . A .
N1 N 0.66758(15) 0.3618(4) 0.2821(3) 0.0190(11) Uani 1 1 d . A .
C3 C 0.62884(19) 0.3622(5) 0.2609(3) 0.0204(13) Uani 1 1 d . . .
C4 C 0.6037(2) 0.3131(5) 0.1956(4) 0.0235(13) Uani 1 1 d . A .
H4 H 0.5762 0.3160 0.1795 0.028 Uiso 1 1 calc R . .
C5 C 0.6193(2) 0.2595(5) 0.1539(4) 0.0294(15) Uani 1 1 d . . .
H5 H 0.6025 0.2247 0.1094 0.035 Uiso 1 1 calc R A .
C6 C 0.6593(2) 0.2570(6) 0.1773(4) 0.0308(16) Uani 1 1 d . A .
H6 H 0.6704 0.2197 0.1501 0.037 Uiso 1 1 calc R . .
C7 C 0.6825(2) 0.3104(5) 0.2414(4) 0.0260(15) Uani 1 1 d . . .
H7 H 0.7100 0.3110 0.2575 0.031 Uiso 1 1 calc R A .
N2 N 0.67519(15) 0.3613(4) 0.4211(3) 0.0179(11) Uani 1 1 d . A .
C8 C 0.63566(18) 0.3591(5) 0.3884(3) 0.0170(12) Uani 1 1 d . . .
C9 C 0.61564(19) 0.3029(5) 0.4211(4) 0.0217(13) Uani 1 1 d . A .
H9 H 0.5879 0.3025 0.3986 0.026 Uiso 1 1 calc R . .
C10 C 0.6361(2) 0.2478(5) 0.4862(4) 0.0271(15) Uani 1 1 d . . .
H10 H 0.6224 0.2108 0.5090 0.032 Uiso 1 1 calc R A .
C11 C 0.6762(2) 0.2470(6) 0.5176(4) 0.0294(15) Uani 1 1 d . A .
H11 H 0.6908 0.2071 0.5611 0.035 Uiso 1 1 calc R . .
C12 C 0.6946(2) 0.3062(5) 0.4837(4) 0.0244(14) Uani 1 1 d . . .
H12 H 0.7224 0.3079 0.5059 0.029 Uiso 1 1 calc R A .
N3 N 0.65978(14) 0.5669(4) 0.3458(3) 0.0146(10) Uani 1 1 d . A .
C13 C 0.62234(17) 0.5385(5) 0.3205(3) 0.0145(12) Uani 1 1 d . . .
C14 C 0.59317(19) 0.6171(6) 0.3015(3) 0.0232(14) Uani 1 1 d . A .
H14 H 0.5665 0.5964 0.2838 0.028 Uiso 1 1 calc R . .
C15 C 0.6036(2) 0.7262(5) 0.3089(4) 0.0239(14) Uani 1 1 d . . .
H15 H 0.5841 0.7807 0.2970 0.029 Uiso 1 1 calc R A .
C16 C 0.64269(19) 0.7558(5) 0.3338(3) 0.0209(13) Uani 1 1 d . A .
H16 H 0.6504 0.8300 0.3382 0.025 Uiso 1 1 calc R . .
C17 C 0.66964(18) 0.6725(5) 0.3517(3) 0.0187(13) Uani 1 1 d . . .
H17 H 0.6965 0.6909 0.3691 0.022 Uiso 1 1 calc R A .
Cu2 Cu 0.81422(2) 0.43891(7) 0.30395(5) 0.01530(19) Uani 1 1 d . . .
C18 C 0.94903(18) 0.4033(5) 0.3943(4) 0.0228(14) Uani 1 1 d . . .
H18A H 0.9538 0.3650 0.3567 0.034 Uiso 1 1 calc R . .
H18B H 0.9599 0.3609 0.4397 0.034 Uiso 1 1 calc R . .
H18C H 0.9616 0.4748 0.4032 0.034 Uiso 1 1 calc R . .
C19 C 0.90483(18) 0.4178(5) 0.3680(3) 0.0181(13) Uani 1 1 d . . .
N4 N 0.84510(15) 0.3022(4) 0.3238(3) 0.0176(10) Uani 1 1 d . . .
C20 C 0.88434(18) 0.3049(5) 0.3540(3) 0.0161(12) Uani 1 1 d . . .
C21 C 0.9056(2) 0.2086(5) 0.3713(4) 0.0218(14) Uani 1 1 d . . .
H21 H 0.9334 0.2100 0.3944 0.026 Uiso 1 1 calc R . .
C22 C 0.8855(2) 0.1097(5) 0.3541(4) 0.0275(15) Uani 1 1 d . . .
H22 H 0.8996 0.0431 0.3638 0.033 Uiso 1 1 calc R . .
C23 C 0.8456(2) 0.1088(5) 0.3233(4) 0.0252(14) Uani 1 1 d . . .
H23 H 0.8316 0.0420 0.3126 0.030 Uiso 1 1 calc R . .
C24 C 0.82600(18) 0.2073(5) 0.3079(3) 0.0177(12) Uani 1 1 d . . .
H24 H 0.7982 0.2074 0.2854 0.021 Uiso 1 1 calc R . .
N5 N 0.84841(14) 0.5011(4) 0.2625(3) 0.0159(10) Uani 1 1 d . . .
C25 C 0.88741(17) 0.4824(5) 0.2950(3) 0.0145(11) Uani 1 1 d . . .
C26 C 0.91033(18) 0.5174(5) 0.2615(4) 0.0203(13) Uani 1 1 d . . .
H26 H 0.9377 0.5049 0.2843 0.024 Uiso 1 1 calc R . .
C27 C 0.8930(2) 0.5707(5) 0.1946(4) 0.0225(14) Uani 1 1 d . . .
H27 H 0.9085 0.5937 0.1711 0.027 Uiso 1 1 calc R . .
C28 C 0.85349(19) 0.5901(5) 0.1625(4) 0.0219(13) Uani 1 1 d . . .
H28 H 0.8411 0.6272 0.1171 0.026 Uiso 1 1 calc R . .
C29 C 0.83214(18) 0.5535(5) 0.1990(3) 0.0169(12) Uani 1 1 d . . .
H29 H 0.8048 0.5665 0.1775 0.020 Uiso 1 1 calc R . .
N6 N 0.85979(14) 0.4908(4) 0.4139(3) 0.0161(10) Uani 1 1 d . . .
C30 C 0.89731(17) 0.4798(5) 0.4270(3) 0.0156(12) Uani 1 1 d . . .
C31 C 0.92731(19) 0.5187(6) 0.4907(3) 0.0253(14) Uani 1 1 d . . .
H31 H 0.9537 0.5123 0.4986 0.030 Uiso 1 1 calc R . .
C32 C 0.9181(2) 0.5671(6) 0.5427(4) 0.0319(16) Uani 1 1 d . . .
H32 H 0.9383 0.5935 0.5872 0.038 Uiso 1 1 calc R . .
C33 C 0.8797(2) 0.5766(6) 0.5296(4) 0.0287(15) Uani 1 1 d . . .
H33 H 0.8729 0.6101 0.5645 0.034 Uiso 1 1 calc R . .
C34 C 0.8512(2) 0.5366(5) 0.4647(3) 0.0226(14) Uani 1 1 d . . .
H34 H 0.8246 0.5418 0.4558 0.027 Uiso 1 1 calc R . .
C35 C 0.75728(16) 0.4932(5) 0.3137(3) 0.0166(12) Uani 1 1 d . . .
O2 O 0.72723(12) 0.5233(4) 0.3198(2) 0.0228(10) Uani 1 1 d . A .
O3 O 0.77551(12) 0.5570(3) 0.2887(2) 0.0186(9) Uani 1 1 d . A .
O4 O 0.77241(12) 0.3965(3) 0.3330(2) 0.0188(9) Uani 1 1 d . A .
Cu3 Cu 1.0000 0.41171(11) 0.7500 0.0252(3) Uani 1 2 d S . .
I2 I 0.991367(12) 0.31432(3) 0.63333(2) 0.02602(12) Uani 1 1 d . . .
I3 I 1.0000 0.62204(5) 0.7500 0.01993(13) Uani 1 2 d S . .
O5 O 0.77272(13) 0.3632(4) 0.1801(3) 0.0295(11) Uani 1 1 d . . .
C36 C 0.7407(2) 0.4082(6) 0.1446(4) 0.0325(17) Uani 1 1 d . . .
H36 H 0.7369 0.4789 0.1592 0.039 Uiso 1 1 calc R . .
N7 N 0.71134(15) 0.3628(5) 0.0872(3) 0.0231(11) Uani 1 1 d . . .
C37 C 0.7175(2) 0.2598(6) 0.0605(4) 0.0399(18) Uani 1 1 d . . .
H37A H 0.7325 0.2708 0.0322 0.060 Uiso 1 1 calc R . .
H37B H 0.6922 0.2268 0.0291 0.060 Uiso 1 1 calc R . .
H37C H 0.7321 0.2115 0.1020 0.060 Uiso 1 1 calc R . .
C38 C 0.6759(2) 0.4224(7) 0.0421(4) 0.0363(17) Uani 1 1 d . . .
H38A H 0.6767 0.4942 0.0637 0.055 Uiso 1 1 calc R . .
H38B H 0.6532 0.3820 0.0395 0.055 Uiso 1 1 calc R . .
H38C H 0.6740 0.4311 -0.0072 0.055 Uiso 1 1 calc R . .
O6 O 1.03258(19) 0.9888(7) 0.6052(5) 0.083(3) Uani 1 1 d . . .
C39 C 0.9976(3) 1.0107(8) 0.5781(5) 0.055(2) Uani 1 1 d . . .
H39 H 0.9903 1.0843 0.5650 0.066 Uiso 1 1 calc R . .
N8 N 0.9690(2) 0.9392(6) 0.5656(4) 0.0437(16) Uani 1 1 d . . .
C40 C 0.9773(4) 0.8270(11) 0.5814(11) 0.126(7) Uani 1 1 d . . .
H40A H 0.9793 0.7914 0.5402 0.190 Uiso 1 1 calc R . .
H40B H 0.9561 0.7933 0.5894 0.190 Uiso 1 1 calc R . .
H40C H 1.0020 0.8190 0.6256 0.190 Uiso 1 1 calc R . .
C41 C 0.9287(2) 0.9710(9) 0.5268(5) 0.053(2) Uani 1 1 d . . .
H41A H 0.9272 1.0488 0.5155 0.079 Uiso 1 1 calc R . .
H41B H 0.9152 0.9564 0.5573 0.079 Uiso 1 1 calc R . .
H41C H 0.9163 0.9294 0.4812 0.079 Uiso 1 1 calc R . .
O7 O 0.7499(9) 0.180(3) 0.3403(17) 0.053(8) Uiso 0.20 1 d P . .

loop_
_atom_site_aniso_label
_atom_site_aniso_U_11
_atom_site_aniso_U_22
_atom_site_aniso_U_33
_atom_site_aniso_U_23
_atom_site_aniso_U_13
_atom_site_aniso_U_12
Cu1 0.0182(4) 0.0167(4) 0.0226(5) 0.0024(4) 0.0143(4) 0.0018(3)
Cu2 0.0142(4) 0.0160(4) 0.0210(4) 0.0001(3) 0.0126(4) -0.0004(3)
C1 0.019(3) 0.029(4) 0.028(3) -0.004(3) 0.013(3) -0.009(3)
C2 0.019(3) 0.016(3) 0.021(3) -0.003(2) 0.012(3) -0.002(2)
N1 0.027(3) 0.010(2) 0.029(3) 0.000(2) 0.021(2) -0.002(2)
C3 0.032(3) 0.014(3) 0.017(3) 0.005(2) 0.013(3) 0.000(3)
C4 0.030(3) 0.015(3) 0.027(3) 0.002(3) 0.014(3) -0.003(3)
C5 0.050(5) 0.013(3) 0.026(4) -0.001(3) 0.017(3) -0.002(3)
C6 0.056(5) 0.021(3) 0.032(4) -0.008(3) 0.034(4) -0.013(3)
C7 0.042(4) 0.014(3) 0.038(4) -0.001(3) 0.032(4) 0.000(3)
N2 0.024(3) 0.017(3) 0.018(3) -0.001(2) 0.014(2) 0.001(2)
C8 0.027(3) 0.011(3) 0.020(3) -0.003(2) 0.017(3) 0.001(2)
C9 0.027(3) 0.019(3) 0.029(3) -0.003(3) 0.022(3) -0.005(3)
C10 0.049(4) 0.015(3) 0.035(4) 0.001(3) 0.035(4) 0.001(3)
C11 0.049(4) 0.023(4) 0.022(3) 0.005(3) 0.022(3) 0.004(3)
C12 0.027(3) 0.018(3) 0.027(3) 0.005(3) 0.012(3) 0.003(3)
N3 0.016(2) 0.015(2) 0.017(2) 0.0028(19) 0.011(2) 0.000(2)
C13 0.020(3) 0.013(3) 0.015(3) 0.003(2) 0.012(2) 0.005(2)
C14 0.020(3) 0.033(4) 0.025(3) 0.002(3) 0.017(3) 0.003(3)
C15 0.028(3) 0.023(3) 0.029(3) 0.003(3) 0.020(3) 0.009(3)
C16 0.031(3) 0.018(3) 0.023(3) -0.001(3) 0.020(3) 0.001(3)
C17 0.021(3) 0.016(3) 0.027(3) 0.000(2) 0.018(3) -0.001(2)
C18 0.016(3) 0.026(3) 0.031(4) 0.004(3) 0.014(3) 0.003(2)
C19 0.017(3) 0.018(3) 0.025(3) -0.003(2) 0.014(3) -0.003(2)
N4 0.020(3) 0.021(3) 0.016(2) 0.000(2) 0.012(2) -0.002(2)
C20 0.023(3) 0.013(3) 0.018(3) 0.002(2) 0.014(3) 0.000(2)
C21 0.028(3) 0.016(3) 0.027(3) 0.000(3) 0.018(3) 0.006(3)
C22 0.047(4) 0.017(3) 0.030(4) 0.004(3) 0.028(3) 0.008(3)
C23 0.038(4) 0.018(3) 0.027(3) 0.001(3) 0.020(3) -0.003(3)
C24 0.024(3) 0.016(3) 0.016(3) 0.001(2) 0.012(3) -0.002(2)
N5 0.017(2) 0.016(3) 0.021(3) -0.003(2) 0.014(2) 0.000(2)
C25 0.017(3) 0.012(3) 0.021(3) 0.000(2) 0.014(3) 0.000(2)
C26 0.021(3) 0.018(3) 0.030(3) -0.002(3) 0.020(3) 0.000(2)
C27 0.031(4) 0.016(3) 0.031(4) 0.000(3) 0.023(3) -0.003(3)
C28 0.026(3) 0.022(3) 0.025(3) 0.005(3) 0.018(3) 0.000(3)
C29 0.019(3) 0.012(3) 0.022(3) -0.001(2) 0.011(3) 0.002(2)
N6 0.020(3) 0.013(2) 0.020(3) -0.003(2) 0.014(2) -0.002(2)
C30 0.019(3) 0.012(3) 0.018(3) 0.001(2) 0.010(3) -0.001(2)
C31 0.022(3) 0.029(4) 0.021(3) 0.000(3) 0.006(3) -0.002(3)
C32 0.037(4) 0.032(4) 0.021(3) -0.002(3) 0.008(3) 0.003(3)
C33 0.044(4) 0.027(4) 0.023(3) -0.007(3) 0.021(3) 0.002(3)
C34 0.028(3) 0.023(3) 0.021(3) -0.002(3) 0.015(3) 0.001(3)
C35 0.011(3) 0.020(3) 0.021(3) -0.003(2) 0.010(2) -0.002(2)
O2 0.018(2) 0.026(2) 0.031(2) 0.0043(19) 0.016(2) 0.0033(18)
O3 0.018(2) 0.019(2) 0.027(2) 0.0029(18) 0.0167(19) -0.0006(17)
O4 0.018(2) 0.020(2) 0.021(2) 0.0046(17) 0.0112(18) 0.0041(17)
Cu3 0.0165(6) 0.0283(8) 0.0341(8) 0.000 0.0141(6) 0.000
I2 0.0245(2) 0.0224(2) 0.0323(2) -0.00067(17) 0.01353(18) -0.00074(17)
I3 0.0141(3) 0.0242(3) 0.0250(3) 0.000 0.0118(2) 0.000
O5 0.017(2) 0.038(3) 0.030(3) -0.002(2) 0.007(2) -0.002(2)
C36 0.035(4) 0.036(4) 0.026(4) -0.004(3) 0.013(3) -0.004(3)
N7 0.022(3) 0.026(3) 0.021(3) 0.006(2) 0.008(2) 0.003(2)
C37 0.042(4) 0.034(4) 0.039(4) -0.008(4) 0.014(4) -0.001(4)
C38 0.031(4) 0.046(5) 0.033(4) 0.006(3) 0.014(3) 0.005(3)
O6 0.030(3) 0.104(6) 0.099(6) -0.044(5) 0.014(4) 0.002(4)
C39 0.042(5) 0.050(6) 0.064(6) -0.027(5) 0.015(5) 0.003(4)
N8 0.035(4) 0.046(4) 0.047(4) 0.010(3) 0.014(3) 0.006(3)
C40 0.080(9) 0.075(9) 0.24(2) 0.083(12) 0.085(13) 0.036(8)
C41 0.026(4) 0.082(7) 0.048(5) -0.001(5) 0.015(4) 0.007(4)

loop_
_atom_type_symbol
_atom_type_description
_atom_type_scat_dispersion_real
_atom_type_scat_dispersion_imag
_atom_type_scat_source
C C 0.0181 0.0091 'International Tables Vol C Tables 4.2.6.8 and 6.1.1.4'
H H 0.0000 0.0000 'International Tables Vol C Tables 4.2.6.8 and 6.1.1.4'
Cu Cu -1.9646 0.5888 'International Tables Vol C Tables 4.2.6.8 and 6.1.1.4'
I I -0.3257 6.8362 'International Tables Vol C Tables 4.2.6.8 and 6.1.1.4'
N N 0.0311 0.0180 'International Tables Vol C Tables 4.2.6.8 and 6.1.1.4'
O O 0.0492 0.0322 'International Tables Vol C Tables 4.2.6.8 and 6.1.1.4'

loop_
_geom_angle_atom_site_label_1
_geom_angle_atom_site_label_2
_geom_angle_atom_site_label_3
_geom_angle
_geom_angle_site_symmetry_1
O2 Cu1 N2 173.8(2) .
O2 Cu1 O1 89.6(3) .
N2 Cu1 O1 96.5(3) .
O2 Cu1 N1 91.17(19) .
N2 Cu1 N1 83.5(2) .
O1 Cu1 N1 160.8(3) .
O2 Cu1 N3 89.48(18) .
N2 Cu1 N3 87.06(19) .
O1 Cu1 N3 111.7(3) .
N1 Cu1 N3 87.5(2) .
O2 Cu1 I1 91.85(14) .
N2 Cu1 I1 94.17(15) .
N1 Cu1 I1 163.50(15) .
N3 Cu1 I1 108.73(14) .
C2 C1 H1A 109.5 .
C2 C1 H1B 109.5 .
H1A C1 H1B 109.5 .
C2 C1 H1C 109.5 .
H1A C1 H1C 109.5 .
H1B C1 H1C 109.5 .
C1 C2 C8 110.6(5) .
C1 C2 C3 109.7(5) .
C8 C2 C3 107.1(5) .
C1 C2 C13 109.4(5) .
C8 C2 C13 109.7(5) .
C3 C2 C13 110.3(5) .
C3 N1 C7 120.3(6) .
C3 N1 Cu1 120.3(4) .
C7 N1 Cu1 119.3(4) .
N1 C3 C4 120.3(6) .
N1 C3 C2 117.9(6) .
C4 C3 C2 121.8(6) .
C3 C4 C5 119.1(6) .
C3 C4 H4 120.4 .
C5 C4 H4 120.4 .
C6 C5 C4 120.0(7) .
C6 C5 H5 120.0 .
C4 C5 H5 120.0 .
C7 C6 C5 118.0(6) .
C7 C6 H6 121.0 .
C5 C6 H6 121.0 .
N1 C7 C6 122.3(7) .
N1 C7 H7 118.9 .
C6 C7 H7 118.9 .
C12 N2 C8 119.2(5) .
C12 N2 Cu1 120.7(4) .
C8 N2 Cu1 120.1(4) .
N2 C8 C9 119.9(6) .
N2 C8 C2 118.7(5) .
C9 C8 C2 121.3(6) .
C10 C9 C8 120.2(6) .
C10 C9 H9 119.9 .
C8 C9 H9 119.9 .
C11 C10 C9 119.5(6) .
C11 C10 H10 120.3 .
C9 C10 H10 120.3 .
C10 C11 C12 118.0(6) .
C10 C11 H11 121.0 .
C12 C11 H11 121.0 .
N2 C12 C11 123.1(6) .
N2 C12 H12 118.4 .
C11 C12 H12 118.4 .
C13 N3 C17 119.8(5) .
C13 N3 Cu1 120.3(4) .
C17 N3 Cu1 119.9(4) .
N3 C13 C14 120.9(5) .
N3 C13 C2 116.1(5) .
C14 C13 C2 123.1(6) .
C15 C14 C13 119.0(6) .
C15 C14 H14 120.5 .
C13 C14 H14 120.5 .
C14 C15 C16 120.1(6) .
C14 C15 H15 119.9 .
C16 C15 H15 119.9 .
C17 C16 C15 117.0(6) .
C17 C16 H16 121.5 .
C15 C16 H16 121.5 .
N3 C17 C16 123.2(6) .
N3 C17 H17 118.4 .
C16 C17 H17 118.4 .
N4 Cu2 N5 88.4(2) .
N4 Cu2 O3 167.98(18) .
N5 Cu2 O3 103.35(18) .
N4 Cu2 O4 101.36(18) .
N5 Cu2 O4 169.12(19) .
O3 Cu2 O4 66.72(16) .
N4 Cu2 N6 84.7(2) .
N5 Cu2 N6 87.08(19) .
O3 Cu2 N6 98.27(18) .
O4 Cu2 N6 98.50(17) .
C19 C18 H18A 109.5 .
C19 C18 H18B 109.5 .
H18A C18 H18B 109.5 .
C19 C18 H18C 109.5 .
H18A C18 H18C 109.5 .
H18B C18 H18C 109.5 .
C18 C19 C30 109.5(5) .
C18 C19 C25 109.6(5) .
C30 C19 C25 110.0(5) .
C18 C19 C20 110.2(5) .
C30 C19 C20 109.4(4) .
C25 C19 C20 108.1(5) .
C24 N4 C20 120.6(5) .
C24 N4 Cu2 118.6(4) .
C20 N4 Cu2 120.8(4) .
N4 C20 C21 120.2(6) .
N4 C20 C19 118.2(5) .
C21 C20 C19 121.6(5) .
C20 C21 C22 118.9(6) .
C20 C21 H21 120.5 .
C22 C21 H21 120.5 .
C23 C22 C21 119.9(6) .
C23 C22 H22 120.0 .
C21 C22 H22 120.0 .
C22 C23 C24 118.5(6) .
C22 C23 H23 120.7 .
C24 C23 H23 120.7 .
N4 C24 C23 121.8(6) .
N4 C24 H24 119.1 .
C23 C24 H24 119.1 .
C29 N5 C25 120.0(5) .
C29 N5 Cu2 119.1(4) .
C25 N5 Cu2 120.6(4) .
N5 C25 C26 119.9(5) .
N5 C25 C19 118.1(5) .
C26 C25 C19 122.0(5) .
C27 C26 C25 119.7(6) .
C27 C26 H26 120.2 .
C25 C26 H26 120.2 .
C28 C27 C26 119.9(6) .
C28 C27 H27 120.1 .
C26 C27 H27 120.1 .
C27 C28 C29 117.7(6) .
C27 C28 H28 121.2 .
C29 C28 H28 121.2 .
N5 C29 C28 122.8(6) .
N5 C29 H29 118.6 .
C28 C29 H29 118.6 .
C34 N6 C30 119.4(5) .
C34 N6 Cu2 123.1(4) .
C30 N6 Cu2 117.4(4) .
N6 C30 C31 121.4(5) .
N6 C30 C19 116.1(5) .
C31 C30 C19 122.5(5) .
C30 C31 C32 118.8(6) .
C30 C31 H31 120.6 .
C32 C31 H31 120.6 .
C33 C32 C31 119.5(7) .
C33 C32 H32 120.2 .
C31 C32 H32 120.2 .
C32 C33 C34 118.7(6) .
C32 C33 H33 120.7 .
C34 C33 H33 120.7 .
N6 C34 C33 122.2(6) .
N6 C34 H34 118.9 .
C33 C34 H34 118.9 .
O2 C35 O3 122.0(6) .
O2 C35 O4 122.6(5) .
O3 C35 O4 115.4(5) .
C35 O2 Cu1 124.2(4) .
C35 O3 Cu2 89.1(3) .
C35 O4 Cu2 88.7(3) .
I2 Cu3 I2 123.90(6) 2_756
I2 Cu3 I3 118.05(3) 2_756
I2 Cu3 I3 118.05(3) .
O5 C36 N7 123.7(7) .
O5 C36 H36 118.2 .
N7 C36 H36 118.2 .
C36 N7 C37 119.1(6) .
C36 N7 C38 122.1(6) .
C37 N7 C38 117.8(6) .
N7 C37 H37A 109.5 .
N7 C37 H37B 109.5 .
H37A C37 H37B 109.5 .
N7 C37 H37C 109.5 .
H37A C37 H37C 109.5 .
H37B C37 H37C 109.5 .
N7 C38 H38A 109.5 .
N7 C38 H38B 109.5 .
H38A C38 H38B 109.5 .
N7 C38 H38C 109.5 .
H38A C38 H38C 109.5 .
H38B C38 H38C 109.5 .
O6 C39 N8 125.0(10) .
O6 C39 H39 117.5 .
N8 C39 H39 117.5 .
C39 N8 C40 121.2(9) .
C39 N8 C41 120.7(8) .
C40 N8 C41 117.7(9) .
N8 C40 H40A 109.5 .
N8 C40 H40B 109.5 .
H40A C40 H40B 109.5 .
N8 C40 H40C 109.5 .
H40A C40 H40C 109.5 .
H40B C40 H40C 109.5 .
N8 C41 H41A 109.5 .
N8 C41 H41B 109.5 .
H41A C41 H41B 109.5 .
N8 C41 H41C 109.5 .
H41A C41 H41C 109.5 .
H41B C41 H41C 109.5 .

loop_
_geom_bond_atom_site_label_1
_geom_bond_atom_site_label_2
_geom_bond_distance
Cu1 O2 1.947(4)
Cu1 N2 2.024(5)
Cu1 O1 2.031(10)
Cu1 N1 2.050(5)
Cu1 N3 2.155(5)
Cu1 I1 2.5102(17)
C1 C2 1.535(8)
C1 H1A 0.9800
C1 H1B 0.9800
C1 H1C 0.9800
C2 C8 1.545(9)
C2 C3 1.552(8)
C2 C13 1.553(8)
N1 C3 1.343(8)
N1 C7 1.348(8)
C3 C4 1.389(9)
C4 C5 1.396(10)
C4 H4 0.9500
C5 C6 1.381(11)
C5 H5 0.9500
C6 C7 1.379(10)
C6 H6 0.9500
C7 H7 0.9500
N2 C12 1.341(8)
N2 C8 1.353(8)
C8 C9 1.395(8)
C9 C10 1.383(10)
C9 H9 0.9500
C10 C11 1.372(11)
C10 H10 0.9500
C11 C12 1.388(9)
C11 H11 0.9500
C12 H12 0.9500
N3 C13 1.332(8)
N3 C17 1.343(8)
C13 C14 1.393(9)
C14 C15 1.388(10)
C14 H14 0.9500
C15 C16 1.393(9)
C15 H15 0.9500
C16 C17 1.380(9)
C16 H16 0.9500
C17 H17 0.9500
Cu2 N4 1.988(5)
Cu2 N5 1.988(5)
Cu2 O3 1.994(4)
Cu2 O4 1.996(4)
Cu2 N6 2.239(5)
C18 C19 1.536(8)
C18 H18A 0.9800
C18 H18B 0.9800
C18 H18C 0.9800
C19 C30 1.549(8)
C19 C25 1.553(8)
C19 C20 1.556(8)
N4 C24 1.338(8)
N4 C20 1.343(8)
C20 C21 1.390(8)
C21 C22 1.397(9)
C21 H21 0.9500
C22 C23 1.366(10)
C22 H22 0.9500
C23 C24 1.385(9)
C23 H23 0.9500
C24 H24 0.9500
N5 C29 1.328(8)
N5 C25 1.354(8)
C25 C26 1.390(8)
C26 C27 1.388(9)
C26 H26 0.9500
C27 C28 1.373(9)
C27 H27 0.9500
C28 C29 1.393(8)
C28 H28 0.9500
C29 H29 0.9500
N6 C34 1.336(8)
N6 C30 1.341(8)
C30 C31 1.383(9)
C31 C32 1.387(10)
C31 H31 0.9500
C32 C33 1.371(11)
C32 H32 0.9500
C33 C34 1.380(10)
C33 H33 0.9500
C34 H34 0.9500
C35 O2 1.259(7)
C35 O3 1.290(7)
C35 O4 1.305(7)
Cu3 I2 2.5466(8)
Cu3 I3 2.5861(15)
O5 C36 1.242(9)
C36 H36 0.9500
C36 N7 1.333(9)
N7 C37 1.438(9)
N7 C38 1.452(9)
C37 H37A 0.9800
C37 H37B 0.9800
C37 H37C 0.9800
C38 H38A 0.9800
C38 H38B 0.9800
C38 H38C 0.9800
O6 C39 1.227(11)
C39 H39 0.9500
C39 N8 1.334(12)
N8 C40 1.419(14)
N8 C41 1.438(10)
C40 H40A 0.9800
C40 H40B 0.9800
C40 H40C 0.9800
C41 H41A 0.9800
C41 H41B 0.9800
C41 H41C 0.9800
